data_2207748
loop_
_publ_author_name
'Shu-Jiang Tu'
'Jia-Ning Xu'
'Jin-Peng Zhang'
'Xiao-Tong Zhu'
'Qian Wang'

_publ_section_title
;
 2,6-Diamino-4-(4-methoxyphenyl)-1,4-dihydropyridine-3,5-dicarbonitrile
 <i>N</i>,<i>N</i>-dimethylformamide solvate
;
_journal_coeditor_code CI6717
_journal_issue 1
_journal_name_full 'Acta Crystallographica Section E'
_journal_page_first o64
_journal_page_last o65
_journal_paper_doi 10.1107/S1600536805039887
_journal_volume 62
_journal_year 2006
_chemical_formula_iupac 'C14 H11 N5 O , C3 H7 N O'
_chemical_formula_moiety 'C14 H11 N5 O , C3 H7 N O'
_chemical_formula_sum 'C17 H18 N6 O2'
_chemical_formula_weight 338.37
_chemical_melting_point 573
_chemical_name_systematic
;
2,6-Diamino-4-(4-methoxyphenyl)-1,4-dihydropyridine-3,5-dicarbonitrile
N,N-dimethylformamide solvate
;
_space_group_IT_number 2
_symmetry_cell_setting triclinic
_symmetry_space_group_name_Hall '-P 1'
_symmetry_space_group_name_H-M 'P -1'
_atom_sites_solution_hydrogens geom
_atom_sites_solution_primary direct
_atom_sites_solution_secondary difmap
_audit_creation_method SHELXL97
_cell_angle_alpha 99.900(3)
_cell_angle_beta 102.505(3)
_cell_angle_gamma 106.527(3)
_cell_formula_units_Z 2
_cell_length_a 6.9580(13)
_cell_length_b 9.5297(18)
_cell_length_c 14.695(3)
_cell_measurement_reflns_used 1237
_cell_measurement_temperature 294(2)
_cell_measurement_theta_max 25.61
_cell_measurement_theta_min 2.30
_cell_volume 883.1(3)
_computing_cell_refinement 'SAINT (Bruker, 1999)'
_computing_data_collection 'SMART (Bruker, 1998)'
_computing_data_reduction SAINT
_computing_molecular_graphics 'SHELXTL (Bruker, 1999)'
_computing_publication_material SHELXTL
_computing_structure_refinement 'SHELXL97 (Sheldrick, 1997)'
_computing_structure_solution 'SHELXS97 (Sheldrick, 1997)'
_diffrn_ambient_temperature 294(2)
_diffrn_measured_fraction_theta_full 0.991
_diffrn_measured_fraction_theta_max 0.991
_diffrn_measurement_device_type 'Bruker SMART CCD area-detector'
_diffrn_measurement_method '\f and \w'
_diffrn_radiation_monochromator graphite
_diffrn_radiation_source 'fine-focus sealed tube'
_diffrn_radiation_type MoK\a
_diffrn_radiation_wavelength 0.71073
_diffrn_reflns_av_R_equivalents 0.0258
_diffrn_reflns_av_sigmaI/netI 0.0567
_diffrn_reflns_limit_h_max 8
_diffrn_reflns_limit_h_min -6
_diffrn_reflns_limit_k_max 11
_diffrn_reflns_limit_k_min -11
_diffrn_reflns_limit_l_max 17
_diffrn_reflns_limit_l_min -14
_diffrn_reflns_number 4506
_diffrn_reflns_theta_full 25.01
_diffrn_reflns_theta_max 25.01
_diffrn_reflns_theta_min 2.30
_diffrn_standards_number 0
_exptl_absorpt_coefficient_mu 0.088
_exptl_absorpt_correction_T_max 0.995
_exptl_absorpt_correction_T_min 0.976
_exptl_absorpt_correction_type multi-scan
_exptl_absorpt_process_details '(SADABS; Sheldrick, 1996)'
_exptl_crystal_colour colourless
_exptl_crystal_density_diffrn 1.272
_exptl_crystal_density_method 'not measured'
_exptl_crystal_description Plate
_exptl_crystal_F_000 356
_exptl_crystal_size_max 0.22
_exptl_crystal_size_mid 0.18
_exptl_crystal_size_min 0.06
_refine_diff_density_max 0.176
_refine_diff_density_min -0.198
_refine_ls_extinction_method none
_refine_ls_goodness_of_fit_ref 1.002
_refine_ls_hydrogen_treatment mixed
_refine_ls_matrix_type full
_refine_ls_number_parameters 245
_refine_ls_number_reflns 3087
_refine_ls_number_restraints 0
_refine_ls_restrained_S_all 1.002
_refine_ls_R_factor_all 0.1010
_refine_ls_R_factor_gt 0.0461
_refine_ls_shift/su_max 0.001
_refine_ls_shift/su_mean 0.000
_refine_ls_structure_factor_coef Fsqd
_refine_ls_weighting_details 'calc w = 1/[\s^2^(Fo^2^)+(0.0527P)^2^+0.1375P] where P=(Fo^2^+2Fc^2^)/3'
_refine_ls_weighting_scheme calc
_refine_ls_wR_factor_gt 0.0994
_refine_ls_wR_factor_ref 0.1273
_reflns_number_gt 1774
_reflns_number_total 3087
_reflns_threshold_expression I>2\s(I)
_cod_data_source_file ci6717.cif
_cod_data_source_block I
_cod_depositor_comments
;
The following automatic conversions were performed:
'_symmetry_cell_setting' value 'Triclinic' changed to 'triclinic'
according to '/home/saulius/struct/CIF-dictionaries/cif_core.dic'
dictionary named 'cif_core.dic' version 2.4.1 from 2010-06-29.

Automatic conversion script
Id: cif_fix_enum 1527 2010-12-29 10:47:43Z saulius 

The following automatic conversions were performed:

'_symmetry_cell_setting' value 'Triclinic' changed to 'triclinic'
according to /home/saulius/struct/CIF-dictionaries/cif_core.dic
dictionary named 'cif_core.dic' version 2.4.1 from 2010-06-29.

Automatic conversion script
Id: cif_fix_values 1715 2011-07-08 13:25:40Z adriana 
;
_cod_database_code 2207748
_cod_database_fobs_code 2207748

loop_
_symmetry_equiv_pos_as_xyz
'x, y, z'
'-x, -y, -z'

loop_
_atom_site_label
_atom_site_fract_x
_atom_site_fract_y
_atom_site_fract_z
_atom_site_U_iso_or_equiv
_atom_site_adp_type
_atom_site_calc_flag
_atom_site_refinement_flags
_atom_site_occupancy
_atom_site_type_symbol
O1 0.3300(3) 0.6323(2) 0.02945(13) 0.0636(6) Uani d . 1 O
N1 0.7128(4) 0.1842(3) 0.20947(17) 0.0634(7) Uani d . 1 N
N2 0.0778(4) 0.5285(3) 0.40879(17) 0.0658(7) Uani d . 1 N
N3 0.6437(4) 0.0727(3) 0.41777(19) 0.0555(7) Uani d . 1 N
H3A 0.720(4) 0.060(3) 0.3788(18) 0.058(8) Uiso d . 1 H
H3B 0.625(4) 0.004(3) 0.462(2) 0.076(9) Uiso d . 1 H
N4 0.4111(3) 0.1686(2) 0.47051(14) 0.0412(5) Uani d . 1 N
N5 0.1843(4) 0.2641(3) 0.52935(17) 0.0502(6) Uani d . 1 N
H5A 0.105(4) 0.309(3) 0.5283(18) 0.051(9) Uiso d . 1 H
H5B 0.177(4) 0.196(3) 0.572(2) 0.086(10) Uiso d . 1 H
C1 0.5031(5) 0.7464(4) 0.0204(2) 0.0716(9) Uani d . 1 C
H1A 0.4579 0.7857 -0.0333 0.107 Uiso calc R 1 H
H1B 0.6086 0.7039 0.0100 0.107 Uiso calc R 1 H
H1C 0.5596 0.8265 0.0782 0.107 Uiso calc R 1 H
C2 0.3621(4) 0.5651(3) 0.10424(17) 0.0454(7) Uani d . 1 C
C3 0.5542(4) 0.5881(3) 0.16546(18) 0.0486(7) Uani d . 1 C
H3 0.6744 0.6534 0.1580 0.058 Uiso calc R 1 H
C4 0.5676(4) 0.5134(3) 0.23843(18) 0.0466(7) Uani d . 1 C
H4A 0.6981 0.5273 0.2788 0.056 Uiso calc R 1 H
C5 0.3914(4) 0.4189(3) 0.25239(16) 0.0378(6) Uani d . 1 C
C6 0.1973(4) 0.3956(3) 0.18910(17) 0.0441(6) Uani d . 1 C
H6A 0.0767 0.3314 0.1969 0.053 Uiso calc R 1 H
C7 0.1833(4) 0.4669(3) 0.11536(18) 0.0484(7) Uani d . 1 C
H7A 0.0538 0.4493 0.0728 0.058 Uiso calc R 1 H
C8 0.4045(4) 0.3381(3) 0.33046(17) 0.0383(6) Uani d . 1 C
C9 0.5266(4) 0.2443(3) 0.33681(17) 0.0386(6) Uani d . 1 C
C10 0.6311(4) 0.2156(3) 0.26592(19) 0.0462(7) Uani d . 1 C
C11 0.5274(4) 0.1622(3) 0.40903(18) 0.0411(6) Uani d . 1 C
C12 0.2956(4) 0.2603(3) 0.46574(17) 0.0387(6) Uani d . 1 C
C13 0.2917(4) 0.3494(3) 0.39772(16) 0.0374(6) Uani d . 1 C
C14 0.1733(4) 0.4497(3) 0.40111(17) 0.0445(7) Uani d . 1 C
O2 -0.0935(3) 0.9432(2) 0.33440(16) 0.0722(6) Uani d . 1 O
N6 0.0956(4) 0.8865(3) 0.23461(17) 0.0619(7) Uani d . 1 N
C15 0.1577(7) 0.9060(5) 0.1486(3) 0.1095(14) Uani d . 1 C
H15A 0.1242 0.9896 0.1294 0.164 Uiso calc R 1 H
H15B 0.0846 0.8157 0.0978 0.164 Uiso calc R 1 H
H15C 0.3054 0.9258 0.1614 0.164 Uiso calc R 1 H
C16 0.1581(6) 0.7810(4) 0.2847(3) 0.0931(12) Uani d . 1 C
H16A 0.1450 0.8022 0.3489 0.140 Uiso calc R 1 H
H16B 0.3007 0.7914 0.2873 0.140 Uiso calc R 1 H
H16C 0.0699 0.6797 0.2509 0.140 Uiso calc R 1 H
C17 -0.0247(5) 0.9590(3) 0.2657(2) 0.0638(8) Uani d . 1 C
H17A -0.0589 1.0273 0.2325 0.077 Uiso calc R 1 H

loop_
_atom_site_aniso_label
_atom_site_aniso_U_11
_atom_site_aniso_U_22
_atom_site_aniso_U_33
_atom_site_aniso_U_12
_atom_site_aniso_U_13
_atom_site_aniso_U_23
O1 0.0692(13) 0.0796(15) 0.0541(12) 0.0275(12) 0.0198(10) 0.0398(11)
N1 0.0709(17) 0.0822(19) 0.0698(17) 0.0452(15) 0.0436(14) 0.0390(14)
N2 0.0864(19) 0.0753(18) 0.0699(17) 0.0553(16) 0.0404(14) 0.0336(14)
N3 0.0611(16) 0.0737(17) 0.0714(17) 0.0478(14) 0.0438(14) 0.0441(15)
N4 0.0435(12) 0.0515(13) 0.0445(13) 0.0262(11) 0.0231(10) 0.0218(10)
N5 0.0625(16) 0.0641(17) 0.0515(15) 0.0417(14) 0.0343(13) 0.0264(13)
C1 0.089(2) 0.072(2) 0.070(2) 0.029(2) 0.0369(19) 0.0409(18)
C2 0.0569(18) 0.0525(17) 0.0365(15) 0.0260(14) 0.0155(13) 0.0198(13)
C3 0.0495(17) 0.0528(17) 0.0491(16) 0.0163(14) 0.0164(14) 0.0248(14)
C4 0.0412(15) 0.0525(17) 0.0469(16) 0.0147(13) 0.0108(12) 0.0177(14)
C5 0.0406(15) 0.0420(15) 0.0366(15) 0.0190(12) 0.0134(12) 0.0124(12)
C6 0.0402(15) 0.0515(16) 0.0467(16) 0.0184(13) 0.0161(13) 0.0178(13)
C7 0.0435(16) 0.0608(18) 0.0447(16) 0.0219(14) 0.0098(13) 0.0189(14)
C8 0.0369(14) 0.0397(14) 0.0399(15) 0.0141(12) 0.0102(12) 0.0126(12)
C9 0.0392(14) 0.0463(15) 0.0414(15) 0.0196(12) 0.0206(12) 0.0181(12)
C10 0.0470(16) 0.0540(17) 0.0534(17) 0.0259(14) 0.0235(14) 0.0267(14)
C11 0.0388(14) 0.0473(16) 0.0456(16) 0.0193(13) 0.0179(12) 0.0169(13)
C12 0.0413(14) 0.0439(15) 0.0366(14) 0.0198(12) 0.0144(12) 0.0107(12)
C13 0.0423(15) 0.0410(15) 0.0378(14) 0.0230(12) 0.0142(12) 0.0134(12)
C14 0.0546(16) 0.0502(17) 0.0407(16) 0.0250(14) 0.0201(13) 0.0203(13)
O2 0.0830(16) 0.0788(15) 0.0797(15) 0.0409(13) 0.0504(13) 0.0251(12)
N6 0.0653(16) 0.0543(15) 0.0770(18) 0.0257(13) 0.0393(14) 0.0102(13)
C15 0.125(3) 0.110(3) 0.104(3) 0.028(3) 0.079(3) 0.015(2)
C16 0.088(3) 0.083(3) 0.122(3) 0.052(2) 0.031(2) 0.020(2)
C17 0.065(2) 0.0528(19) 0.078(2) 0.0242(16) 0.0261(18) 0.0128(17)

loop_
_atom_type_symbol
_atom_type_description
_atom_type_scat_dispersion_real
_atom_type_scat_dispersion_imag
_atom_type_scat_source
C C 0.0033 0.0016 'International Tables Vol C Tables 4.2.6.8 and 6.1.1.4'
H H 0.0000 0.0000 'International Tables Vol C Tables 4.2.6.8 and 6.1.1.4'
N N 0.0061 0.0033 'International Tables Vol C Tables 4.2.6.8 and 6.1.1.4'
O O 0.0106 0.0060 'International Tables Vol C Tables 4.2.6.8 and 6.1.1.4'

loop_
_geom_angle_atom_site_label_1
_geom_angle_atom_site_label_2
_geom_angle_atom_site_label_3
_geom_angle
C2 O1 C1 118.2(2)
C11 N3 H3A 121.8(17)
C11 N3 H3B 119.3(16)
H3A N3 H3B 118(2)
C11 N4 C12 118.6(2)
C12 N5 H5A 122.4(19)
C12 N5 H5B 121.0(17)
H5A N5 H5B 116(3)
O1 C1 H1A 109.5
O1 C1 H1B 109.5
H1A C1 H1B 109.5
O1 C1 H1C 109.5
H1A C1 H1C 109.5
H1B C1 H1C 109.5
O1 C2 C3 124.6(3)
O1 C2 C7 115.4(2)
C3 C2 C7 120.0(2)
C2 C3 C4 119.5(3)
C2 C3 H3 120.2
C4 C3 H3 120.2
C5 C4 C3 121.4(2)
C5 C4 H4A 119.3
C3 C4 H4A 119.3
C4 C5 C6 118.5(2)
C4 C5 C8 121.7(2)
C6 C5 C8 119.8(2)
C7 C6 C5 120.5(2)
C7 C6 H6A 119.8
C5 C6 H6A 119.8
C6 C7 C2 120.2(2)
C6 C7 H7A 119.9
C2 C7 H7A 119.9
C13 C8 C9 117.8(2)
C13 C8 C5 121.6(2)
C9 C8 C5 120.5(2)
C8 C9 C11 119.3(2)
C8 C9 C10 121.4(2)
C11 C9 C10 118.9(2)
N1 C10 C9 176.1(3)
N3 C11 N4 116.7(2)
N3 C11 C9 120.9(2)
N4 C11 C9 122.4(2)
N5 C12 N4 116.4(2)
N5 C12 C13 121.3(2)
N4 C12 C13 122.3(2)
C8 C13 C12 119.4(2)
C8 C13 C14 122.0(2)
C12 C13 C14 118.6(2)
N2 C14 C13 176.1(3)
C17 N6 C15 120.8(3)
C17 N6 C16 120.0(3)
C15 N6 C16 119.1(3)
N6 C15 H15A 109.5
N6 C15 H15B 109.5
H15A C15 H15B 109.5
N6 C15 H15C 109.5
H15A C15 H15C 109.5
H15B C15 H15C 109.5
N6 C16 H16A 109.5
N6 C16 H16B 109.5
H16A C16 H16B 109.5
N6 C16 H16C 109.5
H16A C16 H16C 109.5
H16B C16 H16C 109.5
O2 C17 N6 125.2(3)
O2 C17 H17A 117.4
N6 C17 H17A 117.4

loop_
_geom_bond_atom_site_label_1
_geom_bond_atom_site_label_2
_geom_bond_distance
O1 C2 1.373(3)
O1 C1 1.423(3)
N1 C10 1.147(3)
N2 C14 1.143(3)
N3 C11 1.336(3)
N3 H3A 0.88(3)
N3 H3B 1.00(3)
N4 C11 1.341(3)
N4 C12 1.345(3)
N5 C12 1.339(3)
N5 H5A 0.79(3)
N5 H5B 0.98(3)
C1 H1A 0.96
C1 H1B 0.96
C1 H1C 0.96
C2 C3 1.374(3)
C2 C7 1.389(3)
C3 C4 1.387(3)
C3 H3 0.93
C4 C5 1.378(3)
C4 H4A 0.93
C5 C6 1.397(3)
C5 C8 1.488(3)
C6 C7 1.375(3)
C6 H6A 0.93
C7 H7A 0.93
C8 C13 1.397(3)
C8 C9 1.398(3)
C9 C11 1.423(3)
C9 C10 1.426(3)
C12 C13 1.419(3)
C13 C14 1.429(3)
O2 C17 1.221(3)
N6 C17 1.332(3)
N6 C15 1.446(4)
N6 C16 1.451(4)
C15 H15A 0.96
C15 H15B 0.96
C15 H15C 0.96
C16 H16A 0.96
C16 H16B 0.96
C16 H16C 0.96
C17 H17A 0.93

loop_
_geom_hbond_atom_site_label_D
_geom_hbond_atom_site_label_H
_geom_hbond_atom_site_label_A
_geom_hbond_site_symmetry_A
_geom_hbond_distance_DH
_geom_hbond_distance_HA
_geom_hbond_distance_DA
_geom_hbond_angle_DHA
N3 H3A O2 1_645 0.88(3) 2.07(3) 2.846(3) 147(2)
N3 H3B N4 2_656 1.00(3) 2.04(3) 3.033(3) 168(2)
N5 H5A N2 2_566 0.79(3) 2.45(3) 3.195(3) 158(2)
N5 H5B O2 2_566 0.98(3) 2.13(3) 3.083(3) 166(2)
C6 H6A N1 1_455 0.93 2.59 3.506(4) 171
C7 H7A O1 2_565 0.93 2.58 3.503(4) 170
C17 H17A N1 1_465 0.93 2.48 3.288(4) 145

loop_
_geom_torsion_atom_site_label_1
_geom_torsion_atom_site_label_2
_geom_torsion_atom_site_label_3
_geom_torsion_atom_site_label_4
_geom_torsion
C1 O1 C2 C3 -7.3(4)
C1 O1 C2 C7 173.3(2)
O1 C2 C3 C4 -179.7(2)
C7 C2 C3 C4 -0.4(4)
C2 C3 C4 C5 -1.5(4)
C3 C4 C5 C6 2.1(4)
C3 C4 C5 C8 179.9(2)
C4 C5 C6 C7 -0.7(4)
C8 C5 C6 C7 -178.6(2)
C5 C6 C7 C2 -1.2(4)
O1 C2 C7 C6 -178.9(2)
C3 C2 C7 C6 1.7(4)
C4 C5 C8 C13 126.0(3)
C6 C5 C8 C13 -56.1(3)
C4 C5 C8 C9 -55.9(3)
C6 C5 C8 C9 121.9(3)
C13 C8 C9 C11 1.5(4)
C5 C8 C9 C11 -176.7(2)
C13 C8 C9 C10 174.2(2)
C5 C8 C9 C10 -4.0(4)
C12 N4 C11 N3 178.4(2)
C12 N4 C11 C9 -2.4(4)
C8 C9 C11 N3 -179.3(2)
C10 C9 C11 N3 7.8(4)
C8 C9 C11 N4 1.5(4)
C10 C9 C11 N4 -171.3(2)
C11 N4 C12 N5 -179.2(2)
C11 N4 C12 C13 0.4(4)
C9 C8 C13 C12 -3.4(3)
C5 C8 C13 C12 174.7(2)
C9 C8 C13 C14 175.9(2)
C5 C8 C13 C14 -6.0(4)
N5 C12 C13 C8 -177.8(2)
N4 C12 C13 C8 2.6(4)
N5 C12 C13 C14 2.9(4)
N4 C12 C13 C14 -176.7(2)
C15 N6 C17 O2 175.9(3)
C16 N6 C17 O2 -1.3(5)

loop_
_cod_related_entry_id
_cod_related_entry_database
_cod_related_entry_code
1 ChemSpider 21126761
